data_2012856
loop_
_publ_author_name
'Zhou, Bei-Chuan'
'Yao, You-Wei'
'Wang, Ru-Ji'

_publ_section_title
;
 Heptairon bis(phosphate) tetrakis(hydrogenphosphate)
;
_journal_issue 8
_journal_name_full 'Acta Crystallographica Section C'
_journal_page_first i109
_journal_page_last i110
_journal_paper_doi 10.1107/S0108270102009873
_journal_volume 58
_journal_year 2002
_chemical_formula_structural 'Fe7 (P O4)2 (H P O4)4'
_chemical_formula_sum 'Fe7 H4 O24 P6'
_chemical_formula_weight 964.80
_chemical_name_systematic
;
Heptairon tetrakis(hydrogenphosphate) bis(phosphate)
;
_space_group_IT_number 2
_symmetry_cell_setting triclinic
_symmetry_space_group_name_Hall '-P 1'
_symmetry_space_group_name_H-M 'P -1'
_atom_sites_solution_hydrogens geom
_atom_sites_solution_primary direct
_atom_sites_solution_secondary difmap
_audit_creation_method SHELXL97
_cell_angle_alpha 104.03(4)
_cell_angle_beta 109.17(2)
_cell_angle_gamma 101.66(3)
_cell_formula_units_Z 1
_cell_length_a 6.528(3)
_cell_length_b 7.956(4)
_cell_length_c 9.501(4)
_cell_measurement_reflns_used 25
_cell_measurement_temperature 293(2)
_cell_measurement_theta_max 11.4
_cell_measurement_theta_min 5.9
_cell_volume 430.3(4)
_computing_cell_refinement XSCANS
_computing_data_collection 'XSCANS (Bruker, 1997)'
_computing_data_reduction XSCANS
_computing_molecular_graphics SHELXTL
_computing_publication_material SHELXTL
_computing_structure_refinement SHELXTL
_computing_structure_solution 'SHELXTL (Sheldrick, 1997)'
_diffrn_ambient_temperature 293(2)
_diffrn_measured_fraction_theta_full 0.986
_diffrn_measured_fraction_theta_max 0.986
_diffrn_measurement_device_type 'Bruker P4'
_diffrn_measurement_method \w
_diffrn_radiation_monochromator graphite
_diffrn_radiation_source 'fine-focus sealed tube'
_diffrn_radiation_type MoK\a
_diffrn_radiation_wavelength 0.71073
_diffrn_reflns_av_R_equivalents 0.040
_diffrn_reflns_av_sigmaI/netI 0.052
_diffrn_reflns_limit_h_max 8
_diffrn_reflns_limit_h_min -1
_diffrn_reflns_limit_k_max 9
_diffrn_reflns_limit_k_min -9
_diffrn_reflns_limit_l_max 12
_diffrn_reflns_limit_l_min -12
_diffrn_reflns_number 2420
_diffrn_reflns_theta_full 26.98
_diffrn_reflns_theta_max 27.48
_diffrn_reflns_theta_min 2.41
_diffrn_standards_decay_% 0
_diffrn_standards_interval_count 100
_diffrn_standards_number 3
_exptl_absorpt_coefficient_mu 6.431
_exptl_absorpt_correction_T_max 0.526
_exptl_absorpt_correction_T_min 0.282
_exptl_absorpt_correction_type '\y scan'
_exptl_absorpt_process_details '(North et al., 1968)'
_exptl_crystal_colour black
_exptl_crystal_density_diffrn 3.723
_exptl_crystal_density_method 'not measured'
_exptl_crystal_description prism
_exptl_crystal_F_000 468
_exptl_crystal_size_max 0.2
_exptl_crystal_size_mid 0.1
_exptl_crystal_size_min 0.1
_refine_diff_density_max 1.22
_refine_diff_density_min -0.94
_refine_ls_extinction_method none
_refine_ls_goodness_of_fit_ref 1.027
_refine_ls_hydrogen_treatment noref
_refine_ls_matrix_type full
_refine_ls_number_parameters 169
_refine_ls_number_reflns 1849
_refine_ls_number_restraints 0
_refine_ls_restrained_S_all 1.027
_refine_ls_R_factor_all 0.053
_refine_ls_R_factor_gt 0.043
_refine_ls_shift/su_max 0.003
_refine_ls_shift/su_mean 0.000
_refine_ls_structure_factor_coef Fsqd
_refine_ls_weighting_details 'calc w = 1/[\s^2^(Fo^2^)+(0.0010P)^2^+6.4359P] where P=(Fo^2^+2Fc^2^)/3'
_refine_ls_weighting_scheme calc
_refine_ls_wR_factor_gt 0.100
_refine_ls_wR_factor_ref 0.106
_reflns_number_gt 1537
_reflns_number_total 1921
_reflns_threshold_expression I>2\s(I)
_cod_data_source_file br1377.cif
_cod_data_source_block I
_cod_original_cell_volume 430.3(3)
_cod_original_formula_sum 'H4 Fe7 O24 P6'
_cod_database_code 2012856
_cod_database_fobs_code 2012856

loop_
_symmetry_equiv_pos_as_xyz
'x, y, z'
'-x, -y, -z'

loop_
_atom_site_label
_atom_site_fract_x
_atom_site_fract_y
_atom_site_fract_z
_atom_site_U_iso_or_equiv
_atom_site_adp_type
_atom_site_calc_flag
_atom_site_refinement_flags
_atom_site_occupancy
_atom_site_disorder_assembly
_atom_site_disorder_group
_atom_site_type_symbol
Fe1 0.0000 0.0000 0.0000 0.0134(3) Uani d S 1 . . Fe
Fe2 0.38733(15) 0.45498(11) 0.11196(10) 0.0120(2) Uani d . 1 . . Fe
Fe3 -0.27718(15) 0.18673(11) -0.28076(11) 0.0138(2) Uani d . 1 . . Fe
Fe4 -0.04910(15) 0.28480(12) -0.51589(11) 0.0145(2) Uani d . 1 . . Fe
P1 0.2285(3) 0.1448(2) -0.22284(18) 0.0103(3) Uani d . 1 . . P
P2 0.0853(3) 0.5817(2) -0.17233(18) 0.0107(3) Uani d . 1 . . P
P3 -0.5879(3) 0.2307(2) -0.62669(19) 0.0125(3) Uani d . 1 . . P
O1 0.0196(7) 0.1730(6) -0.3368(5) 0.0134(9) Uani d . 1 . . O
O2 0.2267(7) 0.1886(5) -0.0558(5) 0.0129(8) Uani d . 1 . . O
O3 0.5509(7) 0.7509(6) 0.2279(5) 0.0128(8) Uani d . 1 . . O
O4 -0.2098(8) 0.0608(6) -0.7238(5) 0.0169(9) Uani d . 1 . . O
H4A -0.1630 0.0984 -0.7876 0.020 Uiso d R 1 . . H
O5 0.3000(7) 0.5378(6) -0.0860(5) 0.0136(9) Uani d . 1 . . O
O6 0.0557(8) 0.5458(6) -0.3451(5) 0.0153(9) Uani d . 1 . . O
O7 0.1098(8) -0.2181(6) -0.0941(6) 0.0196(10) Uani d . 1 . . O
O8 0.1257(7) 0.5392(6) 0.1668(5) 0.0143(9) Uani d . 1 . . O
O9 -0.3767(8) 0.2100(6) -0.5082(5) 0.0173(9) Uani d . 1 . . O
O10 0.4774(8) 0.3805(6) 0.3099(6) 0.0233(10) Uani d . 1 . . O
O11 0.2701(8) 0.2904(7) -0.5300(6) 0.0234(10) Uani d . 1 . . O
H11A 0.3285 0.2570 -0.4515 0.028 Uiso d R 1 . . H
O12 -0.2687(7) -0.0514(6) -0.2394(5) 0.0151(9) Uani d . 1 . . O

loop_
_atom_site_aniso_label
_atom_site_aniso_U_11
_atom_site_aniso_U_22
_atom_site_aniso_U_33
_atom_site_aniso_U_12
_atom_site_aniso_U_13
_atom_site_aniso_U_23
Fe1 0.0128(6) 0.0119(6) 0.0149(6) 0.0031(5) 0.0053(5) 0.0042(5)
Fe2 0.0128(4) 0.0119(4) 0.0110(4) 0.0043(3) 0.0046(3) 0.0032(3)
Fe3 0.0141(4) 0.0107(4) 0.0174(5) 0.0043(3) 0.0071(4) 0.0046(3)
Fe4 0.0150(4) 0.0137(4) 0.0129(4) 0.0031(3) 0.0037(4) 0.0050(3)
P1 0.0094(7) 0.0100(7) 0.0103(7) 0.0023(5) 0.0037(6) 0.0024(5)
P2 0.0104(7) 0.0108(7) 0.0121(7) 0.0038(5) 0.0053(6) 0.0043(6)
P3 0.0101(7) 0.0121(7) 0.0118(7) 0.0027(5) 0.0016(6) 0.0024(6)
O1 0.011(2) 0.016(2) 0.013(2) 0.0029(16) 0.0041(17) 0.0055(17)
O2 0.012(2) 0.0114(19) 0.016(2) -0.0001(15) 0.0089(17) 0.0026(16)
O3 0.010(2) 0.015(2) 0.013(2) 0.0037(16) 0.0048(17) 0.0041(16)
O4 0.019(2) 0.014(2) 0.018(2) 0.0048(17) 0.0089(19) 0.0040(18)
O5 0.015(2) 0.0128(19) 0.011(2) 0.0031(16) 0.0032(17) 0.0033(16)
O6 0.019(2) 0.015(2) 0.014(2) 0.0064(17) 0.0061(18) 0.0074(17)
O7 0.020(2) 0.012(2) 0.026(3) 0.0043(17) 0.011(2) 0.0016(18)
O8 0.012(2) 0.014(2) 0.015(2) 0.0020(16) 0.0054(17) 0.0037(17)
O9 0.016(2) 0.024(2) 0.011(2) 0.0095(18) 0.0035(18) 0.0039(18)
O10 0.020(2) 0.022(2) 0.025(3) 0.0034(19) 0.002(2) 0.014(2)
O11 0.019(2) 0.032(3) 0.017(2) 0.013(2) 0.004(2) 0.005(2)
O12 0.016(2) 0.014(2) 0.011(2) 0.0027(17) 0.0020(17) 0.0035(16)

loop_
_atom_type_symbol
_atom_type_description
_atom_type_scat_dispersion_real
_atom_type_scat_dispersion_imag
_atom_type_scat_source
H H 0.0000 0.0000 'International Tables Vol C Tables 4.2.6.8 and 6.1.1.4'
O O 0.0106 0.0060 'International Tables Vol C Tables 4.2.6.8 and 6.1.1.4'
P P 0.1023 0.0942 'International Tables Vol C Tables 4.2.6.8 and 6.1.1.4'
Fe Fe 0.3463 0.8444 'International Tables Vol C Tables 4.2.6.8 and 6.1.1.4'

loop_
_geom_angle_atom_site_label_1
_geom_angle_atom_site_label_2
_geom_angle_atom_site_label_3
_geom_angle_site_symmetry_1
_geom_angle_site_symmetry_3
_geom_angle
_geom_angle_publ_flag
O7 Fe1 O7 2 . 180.0 no
O7 Fe1 O2 . . 91.31(17) no
O7 Fe1 O2 . 2 88.69(17) no
O2 Fe1 O2 . 2 180.0 no
O7 Fe1 O12 . . 91.16(18) no
O2 Fe1 O12 . . 87.35(16) no
O7 Fe1 O12 . 2 88.84(18) no
O2 Fe1 O12 . 2 92.65(16) no
O12 Fe1 O12 . 2 180.0 no
O10 Fe2 O5 . . 178.53(18) no
O10 Fe2 O2 . . 97.14(19) no
O5 Fe2 O2 . . 84.33(17) no
O10 Fe2 O8 . . 89.75(19) no
O5 Fe2 O8 . . 89.95(17) no
O2 Fe2 O8 . . 105.93(17) no
O10 Fe2 O5 . 2_665 94.42(19) no
O5 Fe2 O5 . 2_665 85.42(17) no
O2 Fe2 O5 . 2_665 91.33(17) no
O8 Fe2 O5 . 2_665 161.61(17) no
O10 Fe2 O3 . . 98.10(18) no
O5 Fe2 O3 . . 80.43(17) no
O2 Fe2 O3 . . 164.22(17) no
O8 Fe2 O3 . . 78.23(16) no
O5 Fe2 O3 2_665 . 83.45(16) no
O12 Fe3 O8 . 2_565 139.30(18) no
O12 Fe3 O9 . . 123.63(18) no
O8 Fe3 O9 2_565 . 94.01(18) no
O12 Fe3 O3 . 2_565 105.10(18) no
O8 Fe3 O3 2_565 2_565 81.74(17) no
O9 Fe3 O3 . 2_565 98.00(17) no
O12 Fe3 O1 . . 85.19(17) no
O8 Fe3 O1 2_565 . 89.19(17) no
O9 Fe3 O1 . . 77.31(17) no
O3 Fe3 O1 2_565 . 169.52(16) no
O1 Fe4 O4 . . 104.60(18) no
O1 Fe4 O6 . 2_564 166.02(17) no
O4 Fe4 O6 . 2_564 88.49(18) no
O1 Fe4 O6 . . 89.64(17) no
O4 Fe4 O6 . . 163.75(18) no
O6 Fe4 O6 2_564 . 78.15(19) no
O1 Fe4 O11 . . 92.02(19) no
O4 Fe4 O11 . . 89.63(19) no
O6 Fe4 O11 2_564 . 83.04(19) no
O6 Fe4 O11 . . 97.80(18) no
O1 Fe4 O9 . . 79.42(17) no
O4 Fe4 O9 . . 81.65(18) no
O6 Fe4 O9 2_564 . 107.82(18) no
O6 Fe4 O9 . . 93.55(18) no
O11 Fe4 O9 . . 165.75(19) no
O3 P1 O1 2_665 . 111.2(2) no
O3 P1 O2 2_665 . 114.2(2) no
O1 P1 O2 . . 110.2(2) no
O3 P1 O4 2_665 2_554 106.9(2) no
O1 P1 O4 . 2_554 108.8(2) no
O2 P1 O4 . 2_554 105.3(2) no
O5 P2 O6 . . 108.0(2) no
O5 P2 O7 . 1_565 109.9(3) no
O6 P2 O7 . 1_565 110.2(3) no
O5 P2 O8 . 2_565 110.8(2) no
O6 P2 O8 . 2_565 109.3(2) no
O7 P2 O8 1_565 2_565 108.6(3) no
O10 P3 O12 1_454 2_454 111.2(3) no
O10 P3 O9 1_454 . 111.2(3) no
O12 P3 O9 2_454 . 111.6(3) no
O10 P3 O11 1_454 1_455 107.4(3) no
O12 P3 O11 2_454 1_455 109.5(3) no
O9 P3 O11 . 1_455 105.7(3) no
P1 O1 Fe4 . . 137.1(3) no
P1 O1 Fe3 . . 121.6(2) no
Fe4 O1 Fe3 . . 98.34(18) no
P1 O2 Fe2 . . 121.2(2) no
P1 O2 Fe1 . . 121.3(2) no
Fe2 O2 Fe1 . . 116.2(2) no
P1 O3 Fe3 2_665 2_565 137.2(3) no
P1 O3 Fe2 2_665 . 123.8(2) no
Fe3 O3 Fe2 2_565 . 97.46(17) no
P1 O4 Fe4 2_554 . 137.5(3) no
P2 O5 Fe2 . . 130.4(3) no
P2 O5 Fe2 . 2_665 135.0(3) no
Fe2 O5 Fe2 . 2_665 94.58(17) no
P2 O6 Fe4 . 2_564 132.5(3) no
P2 O6 Fe4 . . 124.9(2) no
Fe4 O6 Fe4 2_564 . 101.85(19) no
P2 O7 Fe1 1_545 . 155.3(3) no
P2 O8 Fe3 2_565 2_565 127.3(3) no
P2 O8 Fe2 2_565 . 127.1(3) no
Fe3 O8 Fe2 2_565 . 102.52(18) no
P3 O9 Fe3 . . 136.6(3) no
P3 O9 Fe4 . . 122.3(3) no
Fe3 O9 Fe4 . . 98.88(18) no
P3 O10 Fe2 1_656 . 142.7(3) no
P3 O11 Fe4 1_655 . 150.2(3) no
P3 O12 Fe3 2_454 . 119.0(3) no
P3 O12 Fe1 2_454 . 129.7(3) no
Fe3 O12 Fe1 . . 110.78(19) no

loop_
_geom_bond_atom_site_label_1
_geom_bond_atom_site_label_2
_geom_bond_site_symmetry_2
_geom_bond_distance
_geom_bond_publ_flag
Fe1 O7 . 2.121(5) yes
Fe1 O2 . 2.174(4) yes
Fe1 O12 . 2.248(4) yes
Fe2 O10 . 2.047(5) yes
Fe2 O5 . 2.085(4) yes
Fe2 O2 . 2.121(4) yes
Fe2 O8 . 2.125(4) yes
Fe2 O5 2_665 2.126(5) yes
Fe2 O3 . 2.202(4) yes
Fe3 O12 . 2.033(4) yes
Fe3 O8 2_565 2.046(4) yes
Fe3 O9 . 2.108(5) yes
Fe3 O3 2_565 2.126(4) yes
Fe3 O1 . 2.187(4) yes
Fe4 O1 . 2.069(4) yes
Fe4 O4 . 2.087(5) yes
Fe4 O6 2_564 2.100(4) yes
Fe4 O6 . 2.115(5) yes
Fe4 O11 . 2.124(5) yes
Fe4 O9 . 2.132(5) yes
P1 O3 2_665 1.532(4) no
P1 O1 . 1.534(4) no
P1 O2 . 1.545(4) no
P1 O4 2_554 1.557(4) no
P2 O5 . 1.530(4) no
P2 O6 . 1.535(5) no
P2 O7 1_565 1.536(5) no
P2 O8 2_565 1.537(4) no
P3 O10 1_454 1.509(5) no
P3 O12 2_454 1.526(4) no
P3 O9 . 1.536(5) no
P3 O11 1_455 1.567(5) no
O3 P1 2_665 1.532(4) no
O3 Fe3 2_565 2.126(4) no
O4 P1 2_554 1.557(4) no
O5 Fe2 2_665 2.126(5) no
O6 Fe4 2_564 2.100(4) no
O7 P2 1_545 1.536(5) no
O8 P2 2_565 1.537(4) no
O8 Fe3 2_565 2.046(4) no
O10 P3 1_656 1.509(5) no
O11 P3 1_655 1.567(5) no
O12 P3 2_454 1.526(4) no

loop_
_geom_hbond_atom_site_label_D
_geom_hbond_atom_site_label_H
_geom_hbond_atom_site_label_A
_geom_hbond_site_symmetry_A
_geom_hbond_distance_DH
_geom_hbond_distance_HA
_geom_hbond_distance_DA
_geom_hbond_angle_DHA
O4 H4A O7 2_554 0.85 1.71 2.539(7) 163.5
O11 H11A O3 2_665 0.85 2.03 2.850(7) 161.6
